data_1504499
loop_
_publ_author_name
'Chiba, Shunsuke'
'Wang, Yi-Feng'
'Lapointe, Guillaume'
'Narasaka, Koichi'

_publ_contact_author
;
Dr Shunsuke Chiba
Division of Chemistry and Biological Chemistry
School of Physical and Mathematical Sciences
Nanyang Technological University
1 Nanyang Walk Blk5 Level3
Singapore 637616
;
_publ_section_title
;
 Synthesis of polysubstituted N-H pyrroles from vinyl azides and
 1,3-dicarbonyl compounds.
;
_journal_issue 2
_journal_name_full 'Organic letters'
_journal_page_first 313
_journal_page_last 316
_journal_paper_doi 10.1021/ol702727j
_journal_volume 10
_journal_year 2008
_chemical_formula_sum 'C18 H21 N O4'
_chemical_formula_weight 315.36
_chemical_name_systematic
; 
 ? 
;
_space_group_IT_number 2
_symmetry_cell_setting triclinic
_symmetry_space_group_name_Hall '-P 1'
_symmetry_space_group_name_H-M 'P -1'
_atom_sites_solution_hydrogens geom
_atom_sites_solution_primary direct
_atom_sites_solution_secondary difmap
_audit_creation_method SHELXL-97
_cell_angle_alpha 69.99(2)
_cell_angle_beta 85.26(2)
_cell_angle_gamma 75.04(2)
_cell_formula_units_Z 2
_cell_length_a 8.446(5)
_cell_length_b 9.144(5)
_cell_length_c 11.754(7)
_cell_measurement_temperature 120(2)
_cell_volume 824.0(8)
_computing_structure_refinement 'SHELXL-97 (Sheldrick, 1997)'
_computing_structure_solution 'SHELXS-97 (Sheldrick, 1990)'
_diffrn_ambient_temperature 120(2)
_diffrn_measured_fraction_theta_full 0.946
_diffrn_measured_fraction_theta_max 0.946
_diffrn_radiation_monochromator graphite
_diffrn_radiation_source 'fine-focus sealed tube'
_diffrn_radiation_type MoK\a
_diffrn_radiation_wavelength 0.71070
_diffrn_reflns_av_R_equivalents 0.0166
_diffrn_reflns_av_sigmaI/netI 0.0445
_diffrn_reflns_limit_h_max 10
_diffrn_reflns_limit_h_min -10
_diffrn_reflns_limit_k_max 11
_diffrn_reflns_limit_k_min -11
_diffrn_reflns_limit_l_max 13
_diffrn_reflns_limit_l_min -15
_diffrn_reflns_number 6364
_diffrn_reflns_theta_full 27.48
_diffrn_reflns_theta_max 27.48
_diffrn_reflns_theta_min 3.04
_exptl_absorpt_coefficient_mu 0.090
_exptl_absorpt_correction_T_max 0.9823
_exptl_absorpt_correction_T_min 0.9823
_exptl_crystal_density_diffrn 1.271
_exptl_crystal_density_method 'not measured'
_exptl_crystal_F_000 336
_exptl_crystal_size_max 0.20
_exptl_crystal_size_mid 0.20
_exptl_crystal_size_min 0.20
_refine_diff_density_max 0.252
_refine_diff_density_min -0.209
_refine_diff_density_rms 0.039
_refine_ls_extinction_method none
_refine_ls_goodness_of_fit_ref 0.995
_refine_ls_hydrogen_treatment mixed
_refine_ls_matrix_type full
_refine_ls_number_parameters 216
_refine_ls_number_reflns 3575
_refine_ls_number_restraints 0
_refine_ls_restrained_S_all 0.995
_refine_ls_R_factor_all 0.0511
_refine_ls_R_factor_gt 0.0383
_refine_ls_shift/su_max 0.000
_refine_ls_shift/su_mean 0.000
_refine_ls_structure_factor_coef Fsqd
_refine_ls_weighting_details 'calc w=1/[\s^2^(Fo^2^)+(0.0600P)^2^+0.0000P] where P=(Fo^2^+2Fc^2^)/3'
_refine_ls_weighting_scheme calc
_refine_ls_wR_factor_gt 0.0987
_refine_ls_wR_factor_ref 0.1064
_reflns_number_gt 2759
_reflns_number_total 3575
_reflns_threshold_expression >2sigma(I)
_cod_data_source_file ol702727j-file006.cif
_cod_data_source_block chiba3
_cod_depositor_comments
;
The following automatic conversions were performed:
'_atom_site_symetry_multiplicity' tag replaced with
'_atom_site_symmetry_multiplicity'.

Automatic conversion script
Id: cif_correct_tags 1440 2010-10-19 06:21:57Z saulius 
;
_cod_original_cell_volume 824.1(9)
_cod_original_sg_symbol_H-M P-1
_cod_database_code 1504499

loop_
_symmetry_equiv_pos_as_xyz
'x, y, z'
'-x, -y, -z'

loop_
_atom_site_label
_atom_site_type_symbol
_atom_site_fract_x
_atom_site_fract_y
_atom_site_fract_z
_atom_site_U_iso_or_equiv
_atom_site_adp_type
_atom_site_occupancy
_atom_site_symmetry_multiplicity
_atom_site_calc_flag
_atom_site_refinement_flags
O1 O 0.59762(10) 0.29463(10) 0.49325(7) 0.0229(2) Uani 1 1 d .
O2 O 0.85035(10) 0.16824(11) 0.45322(8) 0.0261(2) Uani 1 1 d .
O3 O 0.43698(10) -0.16262(10) 0.92411(8) 0.0264(2) Uani 1 1 d .
C4 C 0.59641(15) -0.22974(14) 0.91624(11) 0.0198(3) Uani 1 1 d .
O4 O 0.66654(10) -0.35746(10) 0.98797(8) 0.0272(2) Uani 1 1 d .
C6 C 0.59911(14) 0.01319(14) 0.71739(10) 0.0172(3) Uani 1 1 d .
C7 C 0.19173(14) 0.27082(14) 0.77324(11) 0.0218(3) Uani 1 1 d .
H18 H 0.1455 0.3226 0.8302 0.026 Uiso 1 1 calc R
C8 C 0.83641(15) -0.18048(15) 0.78093(11) 0.0209(3) Uani 1 1 d .
C9 C 0.35322(14) 0.18269(14) 0.78694(10) 0.0197(3) Uani 1 1 d .
H19 H 0.4156 0.1739 0.8536 0.024 Uiso 1 1 calc R
N6 N 0.86305(12) -0.07232(12) 0.67445(9) 0.0213(2) Uani 1 1 d .
C11 C 0.72207(14) 0.04655(14) 0.63376(10) 0.0188(3) Uani 1 1 d .
C12 C 0.33002(14) 0.12127(15) 0.60858(11) 0.0231(3) Uani 1 1 d .
H20 H 0.3766 0.0706 0.5511 0.028 Uiso 1 1 calc R
C13 C 0.73050(14) 0.17327(14) 0.51888(10) 0.0188(3) Uani 1 1 d .
C14 C 0.42549(14) 0.10686(14) 0.70476(10) 0.0177(3) Uani 1 1 d .
C15 C 0.59586(16) 0.41880(15) 0.37489(11) 0.0260(3) Uani 1 1 d .
H14 H 0.7060 0.4401 0.3576 0.031 Uiso 1 1 calc R
H15 H 0.5173 0.5196 0.3759 0.031 Uiso 1 1 calc R
C16 C 0.67283(14) -0.13166(14) 0.81113(10) 0.0187(3) Uani 1 1 d .
C17 C 0.09595(15) 0.28485(15) 0.67742(12) 0.0244(3) Uani 1 1 d .
C18 C 0.16859(15) 0.20810(16) 0.59563(12) 0.0270(3) Uani 1 1 d .
H21 H 0.1058 0.2156 0.5295 0.032 Uiso 1 1 calc R
C19 C 0.96863(16) -0.32352(16) 0.84312(12) 0.0298(3) Uani 1 1 d .
H2 H 1.0672 -0.3248 0.7929 0.045 Uiso 1 1 calc R
H3 H 0.9322 -0.4214 0.8558 0.045 Uiso 1 1 calc R
H4 H 0.9934 -0.3185 0.9215 0.045 Uiso 1 1 calc R
C20 C -0.08065(16) 0.38012(18) 0.66149(13) 0.0371(4) Uani 1 1 d .
H5 H -0.1524 0.3079 0.6987 0.056 Uiso 1 1 calc R
H6 H -0.1065 0.4322 0.5750 0.056 Uiso 1 1 calc R
H7 H -0.0976 0.4621 0.7004 0.056 Uiso 1 1 calc R
C21 C 0.54760(19) 0.36702(18) 0.27722(13) 0.0387(4) Uani 1 1 d .
H8 H 0.6255 0.2674 0.2762 0.058 Uiso 1 1 calc R
H9 H 0.5485 0.4510 0.1986 0.058 Uiso 1 1 calc R
H10 H 0.4373 0.3489 0.2932 0.058 Uiso 1 1 calc R
C22 C 0.34195(15) -0.25362(16) 1.01645(11) 0.0263(3) Uani 1 1 d .
H16 H 0.3954 -0.2914 1.0967 0.032 Uiso 1 1 calc R
H17 H 0.3303 -0.3479 0.9976 0.032 Uiso 1 1 calc R
C23 C 0.17822(17) -0.14036(17) 1.01538(13) 0.0363(4) Uani 1 1 d .
H11 H 0.1904 -0.0546 1.0436 0.054 Uiso 1 1 calc R
H12 H 0.1034 -0.1988 1.0691 0.054 Uiso 1 1 calc R
H13 H 0.1336 -0.0935 0.9328 0.054 Uiso 1 1 calc R
H1 H 0.9655(17) -0.0802(17) 0.6278(13) 0.036(4) Uiso 1 1 d .

loop_
_atom_site_aniso_label
_atom_site_aniso_U_11
_atom_site_aniso_U_22
_atom_site_aniso_U_33
_atom_site_aniso_U_23
_atom_site_aniso_U_13
_atom_site_aniso_U_12
O1 0.0217(5) 0.0192(4) 0.0207(4) -0.0018(4) 0.0041(3) -0.0012(4)
O2 0.0194(5) 0.0305(5) 0.0233(5) -0.0050(4) 0.0064(4) -0.0047(4)
O3 0.0204(5) 0.0238(5) 0.0260(5) 0.0003(4) 0.0077(4) -0.0042(4)
C4 0.0214(6) 0.0205(6) 0.0179(6) -0.0073(5) 0.0007(5) -0.0049(5)
O4 0.0267(5) 0.0235(5) 0.0232(5) -0.0003(4) 0.0006(4) -0.0024(4)
C6 0.0173(6) 0.0178(6) 0.0171(6) -0.0065(5) 0.0012(5) -0.0045(5)
C7 0.0221(6) 0.0190(6) 0.0235(6) -0.0077(5) 0.0064(5) -0.0048(5)
C8 0.0204(6) 0.0217(6) 0.0192(6) -0.0064(5) 0.0011(5) -0.0036(5)
C9 0.0214(7) 0.0192(6) 0.0184(6) -0.0051(5) 0.0018(5) -0.0070(5)
N6 0.0162(5) 0.0241(6) 0.0200(5) -0.0053(4) 0.0026(4) -0.0024(5)
C11 0.0165(6) 0.0190(6) 0.0195(6) -0.0060(5) 0.0006(5) -0.0027(5)
C12 0.0204(7) 0.0284(7) 0.0230(6) -0.0122(5) 0.0036(5) -0.0063(5)
C13 0.0177(6) 0.0202(6) 0.0199(6) -0.0083(5) 0.0020(5) -0.0053(5)
C14 0.0173(6) 0.0156(6) 0.0190(6) -0.0041(5) 0.0044(5) -0.0056(5)
C15 0.0318(7) 0.0172(6) 0.0213(6) -0.0005(5) 0.0032(5) -0.0019(6)
C16 0.0186(6) 0.0182(6) 0.0190(6) -0.0068(5) 0.0011(5) -0.0034(5)
C17 0.0180(6) 0.0232(7) 0.0283(7) -0.0050(5) 0.0021(5) -0.0041(5)
C18 0.0207(7) 0.0337(8) 0.0267(7) -0.0108(6) -0.0020(5) -0.0052(6)
C19 0.0240(7) 0.0299(7) 0.0264(7) -0.0032(6) -0.0004(5) 0.0006(6)
C20 0.0227(7) 0.0438(9) 0.0407(9) -0.0154(7) -0.0004(6) 0.0007(7)
C21 0.0484(9) 0.0325(8) 0.0283(7) -0.0056(6) -0.0090(7) -0.0016(7)
C22 0.0256(7) 0.0256(7) 0.0242(6) -0.0020(5) 0.0074(5) -0.0109(6)
C23 0.0276(8) 0.0339(8) 0.0402(8) -0.0051(7) 0.0111(6) -0.0086(6)

loop_
_atom_type_symbol
_atom_type_description
_atom_type_scat_dispersion_real
_atom_type_scat_dispersion_imag
_atom_type_scat_source
C C 0.0033 0.0016 'International Tables Vol C Tables 4.2.6.8 and 6.1.1.4'
H H 0.0000 0.0000 'International Tables Vol C Tables 4.2.6.8 and 6.1.1.4'
N N 0.0061 0.0033 'International Tables Vol C Tables 4.2.6.8 and 6.1.1.4'
O O 0.0106 0.0060 'International Tables Vol C Tables 4.2.6.8 and 6.1.1.4'

loop_
_geom_angle_atom_site_label_1
_geom_angle_atom_site_label_2
_geom_angle_atom_site_label_3
_geom_angle
C13 O1 C15 115.82(10)
C4 O3 C22 117.92(10)
O4 C4 O3 123.01(11)
O4 C4 C16 125.14(12)
O3 C4 C16 111.85(10)
C11 C6 C16 105.84(11)
C11 C6 C14 125.54(11)
C16 C6 C14 128.52(10)
C9 C7 C17 121.09(12)
C9 C7 H18 119.5
C17 C7 H18 119.5
N6 C8 C16 107.41(11)
N6 C8 C19 121.28(11)
C16 C8 C19 131.29(12)
C7 C9 C14 121.07(11)
C7 C9 H19 119.5
C14 C9 H19 119.5
C8 N6 C11 110.54(11)
C8 N6 H1 125.6(8)
C11 N6 H1 123.7(8)
N6 C11 C6 108.20(11)
N6 C11 C13 117.33(11)
C6 C11 C13 134.48(12)
C18 C12 C14 120.93(12)
C18 C12 H20 119.5
C14 C12 H20 119.5
O2 C13 O1 123.38(12)
O2 C13 C11 122.61(12)
O1 C13 C11 114.00(11)
C9 C14 C12 117.92(12)
C9 C14 C6 121.77(11)
C12 C14 C6 120.30(11)
O1 C15 C21 110.67(12)
O1 C15 H14 109.5
C21 C15 H14 109.5
O1 C15 H15 109.5
C21 C15 H15 109.5
H14 C15 H15 108.1
C8 C16 C6 108.01(11)
C8 C16 C4 122.36(11)
C6 C16 C4 129.32(11)
C18 C17 C7 117.65(12)
C18 C17 C20 120.63(12)
C7 C17 C20 121.71(12)
C12 C18 C17 121.34(12)
C12 C18 H21 119.3
C17 C18 H21 119.3
C8 C19 H2 109.5
C8 C19 H3 109.5
H2 C19 H3 109.5
C8 C19 H4 109.5
H2 C19 H4 109.5
H3 C19 H4 109.5
C17 C20 H5 109.5
C17 C20 H6 109.5
H5 C20 H6 109.5
C17 C20 H7 109.5
H5 C20 H7 109.5
H6 C20 H7 109.5
C15 C21 H8 109.5
C15 C21 H9 109.5
H8 C21 H9 109.5
C15 C21 H10 109.5
H8 C21 H10 109.5
H9 C21 H10 109.5
O3 C22 C23 105.59(11)
O3 C22 H16 110.6
C23 C22 H16 110.6
O3 C22 H17 110.6
C23 C22 H17 110.6
H16 C22 H17 108.8
C22 C23 H11 109.5
C22 C23 H12 109.5
H11 C23 H12 109.5
C22 C23 H13 109.5
H11 C23 H13 109.5
H12 C23 H13 109.5

loop_
_geom_bond_atom_site_label_1
_geom_bond_atom_site_label_2
_geom_bond_distance
O1 C13 1.3289(16)
O1 C15 1.4623(15)
O2 C13 1.2221(15)
O3 C4 1.3379(16)
O3 C22 1.4482(15)
C4 O4 1.2154(16)
C4 C16 1.4683(18)
C6 C11 1.3883(17)
C6 C16 1.4299(17)
C6 C14 1.4856(18)
C7 C9 1.3842(18)
C7 C17 1.3920(19)
C7 H18 0.9500
C8 N6 1.3476(17)
C8 C16 1.3940(18)
C8 C19 1.4896(19)
C9 C14 1.3889(18)
C9 H19 0.9500
N6 C11 1.3778(17)
N6 H1 0.985(14)
C11 C13 1.4584(18)
C12 C18 1.3804(19)
C12 C14 1.3927(18)
C12 H20 0.9500
C15 C21 1.502(2)
C15 H14 0.9900
C15 H15 0.9900
C17 C18 1.391(2)
C17 C20 1.5108(19)
C18 H21 0.9500
C19 H2 0.9800
C19 H3 0.9800
C19 H4 0.9800
C20 H5 0.9800
C20 H6 0.9800
C20 H7 0.9800
C21 H8 0.9800
C21 H9 0.9800
C21 H10 0.9800
C22 C23 1.497(2)
C22 H16 0.9900
C22 H17 0.9900
C23 H11 0.9800
C23 H12 0.9800
C23 H13 0.9800

loop_
_geom_torsion_atom_site_label_1
_geom_torsion_atom_site_label_2
_geom_torsion_atom_site_label_3
_geom_torsion_atom_site_label_4
_geom_torsion
C22 O3 C4 O4 -5.36(17)
C22 O3 C4 C16 173.99(10)
C17 C7 C9 C14 0.72(18)
C16 C8 N6 C11 0.18(14)
C19 C8 N6 C11 178.61(11)
C8 N6 C11 C6 -0.26(14)
C8 N6 C11 C13 -179.87(10)
C16 C6 C11 N6 0.22(13)
C14 C6 C11 N6 -176.53(11)
C16 C6 C11 C13 179.74(13)
C14 C6 C11 C13 3.0(2)
C15 O1 C13 O2 5.08(16)
C15 O1 C13 C11 -175.73(10)
N6 C11 C13 O2 7.81(18)
C6 C11 C13 O2 -171.67(12)
N6 C11 C13 O1 -171.38(10)
C6 C11 C13 O1 9.1(2)
C7 C9 C14 C12 -0.47(17)
C7 C9 C14 C6 179.37(10)
C18 C12 C14 C9 -0.08(18)
C18 C12 C14 C6 -179.92(11)
C11 C6 C14 C9 -118.86(14)
C16 C6 C14 C9 65.14(17)
C11 C6 C14 C12 60.98(17)
C16 C6 C14 C12 -115.03(14)
C13 O1 C15 C21 80.44(14)
N6 C8 C16 C6 -0.04(13)
C19 C8 C16 C6 -178.25(13)
N6 C8 C16 C4 174.04(11)
C19 C8 C16 C4 -4.2(2)
C11 C6 C16 C8 -0.12(13)
C14 C6 C16 C8 176.50(11)
C11 C6 C16 C4 -173.65(11)
C14 C6 C16 C4 3.0(2)
O4 C4 C16 C8 2.33(19)
O3 C4 C16 C8 -177.01(11)
O4 C4 C16 C6 175.04(12)
O3 C4 C16 C6 -4.29(17)
C9 C7 C17 C18 -0.41(18)
C9 C7 C17 C20 179.78(11)
C14 C12 C18 C17 0.38(19)
C7 C17 C18 C12 -0.13(19)
C20 C17 C18 C12 179.68(12)
C4 O3 C22 C23 171.77(11)

loop_
_cod_related_entry_id
_cod_related_entry_database
_cod_related_entry_code
1 ChemSpider 21120836
